data_4309206
loop_
_publ_author_name
'Jianxiao Xu'
'Abdeljalil Assoud'
'Navid Soheilnia'
'Shahab Derakhshan'
'Heather L. Cuthbert'
'John E. Greedan'
'Mike H. Whangbo'
'Holger Kleinke'

_publ_section_title
;
Synthesis, Structure, and Magnetic Properties of the Layered Copper(II)
Oxide Na2Cu2TeO6
;
_journal_name_full 'Inorganic Chemistry'
_journal_page_first 5042
_journal_page_last 5046
_journal_paper_doi 10.1021/ic0502832
_journal_volume 44
_journal_year 2005
_chemical_formula_sum 'Cu2 Na2 O6 Te'
_chemical_formula_weight 396.66
_chemical_name_systematic
; 
 ? 
;
_space_group_IT_number 12
_symmetry_cell_setting monoclinic
_symmetry_space_group_name_Hall '-C 2y'
_symmetry_space_group_name_H-M 'C 1 2/m 1'
_atom_sites_solution_hydrogens geom
_atom_sites_solution_primary direct
_atom_sites_solution_secondary difmap
_audit_creation_method SHELXL-97
_cell_angle_alpha 90.00
_cell_angle_beta 113.740(2)
_cell_angle_gamma 90.00
_cell_formula_units_Z 2
_cell_length_a 5.7059(6)
_cell_length_b 8.6751(9)
_cell_length_c 5.9380(6)
_cell_measurement_temperature 200(2)
_cell_volume 269.06(5)
_computing_structure_refinement 'SHELXL-97 (Sheldrick, 1997)'
_computing_structure_solution 'SHELXS-97 (Sheldrick, 1990)'
_diffrn_ambient_temperature 200(2)
_diffrn_measured_fraction_theta_full 0.966
_diffrn_measured_fraction_theta_max 0.966
_diffrn_radiation_monochromator graphite
_diffrn_radiation_source 'fine-focus sealed tube'
_diffrn_radiation_type MoK\a
_diffrn_radiation_wavelength 0.71073
_diffrn_reflns_av_R_equivalents 0.0533
_diffrn_reflns_av_sigmaI/netI 0.0425
_diffrn_reflns_limit_h_max 8
_diffrn_reflns_limit_h_min -8
_diffrn_reflns_limit_k_max 13
_diffrn_reflns_limit_k_min -13
_diffrn_reflns_limit_l_max 9
_diffrn_reflns_limit_l_min -9
_diffrn_reflns_number 1471
_diffrn_reflns_theta_full 35.00
_diffrn_reflns_theta_max 35.00
_diffrn_reflns_theta_min 3.75
_exptl_absorpt_coefficient_mu 13.341
_exptl_absorpt_correction_T_max 0.78
_exptl_absorpt_correction_T_min 0.60
_exptl_absorpt_correction_type empirical
_exptl_absorpt_process_details psiscan
_exptl_crystal_colour Green
_exptl_crystal_density_diffrn 4.896
_exptl_crystal_density_method 'not measured'
_exptl_crystal_description Block
_exptl_crystal_F_000 360
_exptl_crystal_size_max 0.04
_exptl_crystal_size_mid 0.04
_exptl_crystal_size_min 0.02
_refine_diff_density_max 3.097
_refine_diff_density_min -1.934
_refine_diff_density_rms 0.388
_refine_ls_extinction_coef 0.0096(13)
_refine_ls_extinction_expression Fc^*^=kFc[1+0.001xFc^2^\l^3^/sin(2\q)]^-1/4^
_refine_ls_extinction_method SHELXL
_refine_ls_goodness_of_fit_ref 1.068
_refine_ls_matrix_type full
_refine_ls_number_parameters 31
_refine_ls_number_reflns 605
_refine_ls_number_restraints 0
_refine_ls_restrained_S_all 1.068
_refine_ls_R_factor_all 0.0314
_refine_ls_R_factor_gt 0.0313
_refine_ls_shift/su_max 0.000
_refine_ls_shift/su_mean 0.000
_refine_ls_structure_factor_coef Fsqd
_refine_ls_weighting_details 'calc w=1/[\s^2^(Fo^2^)+(0.0545P)^2^+0.0000P] where P=(Fo^2^+2Fc^2^)/3'
_refine_ls_weighting_scheme calc
_refine_ls_wR_factor_gt 0.0823
_refine_ls_wR_factor_ref 0.0823
_reflns_number_gt 602
_reflns_number_total 605
_reflns_threshold_expression >2sigma(I)
_cod_data_source_file ic0502832si20050222_041934.cif
_cod_data_source_block nacuteo
_cod_original_cell_volume 269.05(5)
_cod_database_code 4309206

loop_
_symmetry_equiv_pos_as_xyz
'x, y, z'
'-x, y, -z'
'x+1/2, y+1/2, z'
'-x+1/2, y+1/2, -z'
'-x, -y, -z'
'x, -y, z'
'-x+1/2, -y+1/2, -z'
'x+1/2, -y+1/2, z'

loop_
_atom_site_label
_atom_site_type_symbol
_atom_site_fract_x
_atom_site_fract_y
_atom_site_fract_z
_atom_site_U_iso_or_equiv
_atom_site_adp_type
_atom_site_occupancy
_atom_site_symmetry_multiplicity
_atom_site_calc_flag
_atom_site_refinement_flags
_atom_site_disorder_assembly
_atom_site_disorder_group
Te1 Te 0.0000 0.0000 0.0000 0.00490(14) Uani 1 4 d S . .
Cu1 Cu 0.0000 0.66475(4) 0.0000 0.00694(16) Uani 1 2 d S . .
Na1 Na 0.0000 0.18392(17) 0.5000 0.0111(3) Uani 1 2 d S . .
O1 O 0.1936(5) 0.16320(15) 0.2121(5) 0.0076(4) Uani 1 1 d . . .
O2 O 0.7574(5) 0.0000 0.1640(5) 0.0078(4) Uani 1 2 d S . .

loop_
_atom_site_aniso_label
_atom_site_aniso_U_11
_atom_site_aniso_U_22
_atom_site_aniso_U_33
_atom_site_aniso_U_23
_atom_site_aniso_U_13
_atom_site_aniso_U_12
Te1 0.0034(2) 0.00384(19) 0.0078(2) 0.000 0.00265(13) 0.000
Cu1 0.0052(3) 0.0039(3) 0.0109(3) 0.000 0.0024(2) 0.000
Na1 0.0086(8) 0.0131(7) 0.0116(8) 0.000 0.0040(7) 0.000
O1 0.0060(10) 0.0051(8) 0.0098(9) -0.0011(4) 0.0013(7) -0.0012(4)
O2 0.0054(11) 0.0059(9) 0.0123(11) 0.000 0.0037(9) 0.000

loop_
_atom_type_symbol
_atom_type_description
_atom_type_scat_dispersion_real
_atom_type_scat_dispersion_imag
_atom_type_scat_source
O O 0.0106 0.0060 'International Tables Vol C Tables 4.2.6.8 and 6.1.1.4'
Na Na 0.0362 0.0249 'International Tables Vol C Tables 4.2.6.8 and 6.1.1.4'
Cu Cu 0.3201 1.2651 'International Tables Vol C Tables 4.2.6.8 and 6.1.1.4'
Te Te -0.5308 1.6751 'International Tables Vol C Tables 4.2.6.8 and 6.1.1.4'

loop_
_geom_angle_atom_site_label_1
_geom_angle_atom_site_label_2
_geom_angle_atom_site_label_3
_geom_angle
_geom_angle_site_symmetry_1
_geom_angle_site_symmetry_3
_geom_angle_publ_flag
O1 Te1 O1 180.00(15) 5 . ?
O1 Te1 O1 85.06(12) 5 6 ?
O1 Te1 O1 94.94(12) . 6 ?
O1 Te1 O1 94.94(12) 5 2 ?
O1 Te1 O1 85.06(12) . 2 ?
O1 Te1 O1 180.00(5) 6 2 ?
O1 Te1 O2 90.50(10) 5 5_655 ?
O1 Te1 O2 89.50(10) . 5_655 ?
O1 Te1 O2 89.50(10) 6 5_655 ?
O1 Te1 O2 90.50(10) 2 5_655 ?
O1 Te1 O2 89.50(10) 5 1_455 ?
O1 Te1 O2 90.50(10) . 1_455 ?
O1 Te1 O2 90.50(10) 6 1_455 ?
O1 Te1 O2 89.50(10) 2 1_455 ?
O2 Te1 O2 180.00(8) 5_655 1_455 ?
O1 Te1 Cu1 42.53(6) 5 1_545 ?
O1 Te1 Cu1 137.47(6) . 1_545 ?
O1 Te1 Cu1 42.53(6) 6 1_545 ?
O1 Te1 Cu1 137.47(6) 2 1_545 ?
O2 Te1 Cu1 90.0 5_655 1_545 ?
O2 Te1 Cu1 90.0 1_455 1_545 ?
O1 Te1 Cu1 137.47(6) 5 5_565 ?
O1 Te1 Cu1 42.53(6) . 5_565 ?
O1 Te1 Cu1 137.47(6) 6 5_565 ?
O1 Te1 Cu1 42.53(6) 2 5_565 ?
O2 Te1 Cu1 90.0 5_655 5_565 ?
O2 Te1 Cu1 90.0 1_455 5_565 ?
Cu1 Te1 Cu1 180.0 1_545 5_565 ?
O1 Te1 Na1 43.74(8) 5 5 ?
O1 Te1 Na1 136.26(8) . 5 ?
O1 Te1 Na1 91.42(7) 6 5 ?
O1 Te1 Na1 88.58(7) 2 5 ?
O2 Te1 Na1 47.26(6) 5_655 5 ?
O2 Te1 Na1 132.74(6) 1_455 5 ?
Cu1 Te1 Na1 61.75(2) 1_545 5 ?
Cu1 Te1 Na1 118.25(2) 5_565 5 ?
O1 Te1 Na1 136.26(8) 5 . ?
O1 Te1 Na1 43.74(8) . . ?
O1 Te1 Na1 88.58(7) 6 . ?
O1 Te1 Na1 91.42(7) 2 . ?
O2 Te1 Na1 132.74(6) 5_655 . ?
O2 Te1 Na1 47.26(6) 1_455 . ?
Cu1 Te1 Na1 118.25(2) 1_545 . ?
Cu1 Te1 Na1 61.75(2) 5_565 . ?
Na1 Te1 Na1 180.0 5 . ?
O1 Te1 Na1 88.58(7) 5 1_554 ?
O1 Te1 Na1 91.42(7) . 1_554 ?
O1 Te1 Na1 136.26(8) 6 1_554 ?
O1 Te1 Na1 43.74(8) 2 1_554 ?
O2 Te1 Na1 47.26(6) 5_655 1_554 ?
O2 Te1 Na1 132.74(6) 1_455 1_554 ?
Cu1 Te1 Na1 118.25(2) 1_545 1_554 ?
Cu1 Te1 Na1 61.75(2) 5_565 1_554 ?
Na1 Te1 Na1 56.51(4) 5 1_554 ?
Na1 Te1 Na1 123.49(4) . 1_554 ?
O1 Te1 Na1 91.42(7) 5 5_556 ?
O1 Te1 Na1 88.58(7) . 5_556 ?
O1 Te1 Na1 43.74(8) 6 5_556 ?
O1 Te1 Na1 136.26(8) 2 5_556 ?
O2 Te1 Na1 132.74(6) 5_655 5_556 ?
O2 Te1 Na1 47.26(6) 1_455 5_556 ?
Cu1 Te1 Na1 61.75(2) 1_545 5_556 ?
Cu1 Te1 Na1 118.25(2) 5_565 5_556 ?
Na1 Te1 Na1 123.49(4) 5 5_556 ?
Na1 Te1 Na1 56.51(4) . 5_556 ?
Na1 Te1 Na1 180.00(4) 1_554 5_556 ?
O1 Cu1 O1 82.05(11) 6_565 5_565 ?
O1 Cu1 O2 164.14(12) 6_565 7 ?
O1 Cu1 O2 96.71(9) 5_565 7 ?
O1 Cu1 O2 96.71(9) 6_565 3_455 ?
O1 Cu1 O2 164.14(12) 5_565 3_455 ?
O2 Cu1 O2 88.73(11) 7 3_455 ?
O1 Cu1 Cu1 138.97(6) 6_565 5_565 ?
O1 Cu1 Cu1 138.97(6) 5_565 5_565 ?
O2 Cu1 Cu1 44.36(6) 7 5_565 ?
O2 Cu1 Cu1 44.36(6) 3_455 5_565 ?
O1 Cu1 Te1 41.03(6) 6_565 1_565 ?
O1 Cu1 Te1 41.03(6) 5_565 1_565 ?
O2 Cu1 Te1 135.64(6) 7 1_565 ?
O2 Cu1 Te1 135.64(6) 3_455 1_565 ?
Cu1 Cu1 Te1 180.0 5_565 1_565 ?
O1 Cu1 Na1 46.11(6) 6_565 3 ?
O1 Cu1 Na1 127.92(6) 5_565 3 ?
O2 Cu1 Na1 134.23(7) 7 3 ?
O2 Cu1 Na1 51.47(7) 3_455 3 ?
Cu1 Cu1 Na1 92.99(3) 5_565 3 ?
Te1 Cu1 Na1 87.01(3) 1_565 3 ?
O1 Cu1 Na1 127.92(6) 6_565 3_454 ?
O1 Cu1 Na1 46.11(6) 5_565 3_454 ?
O2 Cu1 Na1 51.47(7) 7 3_454 ?
O2 Cu1 Na1 134.23(7) 3_455 3_454 ?
Cu1 Cu1 Na1 92.99(3) 5_565 3_454 ?
Te1 Cu1 Na1 87.01(3) 1_565 3_454 ?
Na1 Cu1 Na1 174.02(5) 3 3_454 ?
O1 Cu1 Na1 47.02(8) 6_565 5_566 ?
O1 Cu1 Na1 94.10(7) 5_565 5_566 ?
O2 Cu1 Na1 117.66(8) 7 5_566 ?
O2 Cu1 Na1 96.54(8) 3_455 5_566 ?
Cu1 Cu1 Na1 113.85(2) 5_565 5_566 ?
Te1 Cu1 Na1 66.15(2) 1_565 5_566 ?
Na1 Cu1 Na1 57.085(18) 3 5_566 ?
Na1 Cu1 Na1 120.079(10) 3_454 5_566 ?
O1 Cu1 Na1 94.10(7) 6_565 5_565 ?
O1 Cu1 Na1 47.02(8) 5_565 5_565 ?
O2 Cu1 Na1 96.54(8) 7 5_565 ?
O2 Cu1 Na1 117.66(8) 3_455 5_565 ?
Cu1 Cu1 Na1 113.85(2) 5_565 5_565 ?
Te1 Cu1 Na1 66.15(2) 1_565 5_565 ?
Na1 Cu1 Na1 120.079(9) 3 5_565 ?
Na1 Cu1 Na1 57.085(18) 3_454 5_565 ?
Na1 Cu1 Na1 132.29(5) 5_566 5_565 ?
O1 Na1 O1 109.88(11) 7_556 8_455 ?
O1 Na1 O1 86.78(8) 7_556 2_556 ?
O1 Na1 O1 98.20(8) 8_455 2_556 ?
O1 Na1 O1 98.20(8) 7_556 . ?
O1 Na1 O1 86.78(8) 8_455 . ?
O1 Na1 O1 171.36(10) 2_556 . ?
O1 Na1 O2 166.13(10) 7_556 1_455 ?
O1 Na1 O2 76.36(7) 8_455 1_455 ?
O1 Na1 O2 104.88(9) 2_556 1_455 ?
O1 Na1 O2 69.31(8) . 1_455 ?
O1 Na1 O2 76.36(7) 7_556 5_656 ?
O1 Na1 O2 166.13(10) 8_455 5_656 ?
O1 Na1 O2 69.31(8) 2_556 5_656 ?
O1 Na1 O2 104.88(9) . 5_656 ?
O2 Na1 O2 100.44(10) 1_455 5_656 ?
O1 Na1 Na1 50.19(7) 7_556 7_556 ?
O1 Na1 Na1 102.23(8) 8_455 7_556 ?
O1 Na1 Na1 136.48(6) 2_556 7_556 ?
O1 Na1 Na1 48.01(5) . 7_556 ?
O2 Na1 Na1 117.06(7) 1_455 7_556 ?
O2 Na1 Na1 91.28(6) 5_656 7_556 ?
O1 Na1 Na1 102.23(8) 7_556 7_456 ?
O1 Na1 Na1 50.19(7) 8_455 7_456 ?
O1 Na1 Na1 48.01(5) 2_556 7_456 ?
O1 Na1 Na1 136.48(6) . 7_456 ?
O2 Na1 Na1 91.28(6) 1_455 7_456 ?
O2 Na1 Na1 117.06(7) 5_656 7_456 ?
Na1 Na1 Na1 136.21(10) 7_556 7_456 ?
O1 Na1 Cu1 147.83(7) 7_556 3_445 ?
O1 Na1 Cu1 38.14(5) 8_455 3_445 ?
O1 Na1 Cu1 99.46(6) 2_556 3_445 ?
O1 Na1 Cu1 80.08(6) . 3_445 ?
O2 Na1 Cu1 38.84(4) 1_455 3_445 ?
O2 Na1 Cu1 135.41(7) 5_656 3_445 ?
Na1 Na1 Cu1 120.13(2) 7_556 3_445 ?
Na1 Na1 Cu1 62.416(7) 7_456 3_445 ?
O1 Na1 Cu1 38.14(5) 7_556 3_546 ?
O1 Na1 Cu1 147.83(7) 8_455 3_546 ?
O1 Na1 Cu1 80.08(6) 2_556 3_546 ?
O1 Na1 Cu1 99.46(6) . 3_546 ?
O2 Na1 Cu1 135.41(7) 1_455 3_546 ?
O2 Na1 Cu1 38.84(4) 5_656 3_546 ?
Na1 Na1 Cu1 62.416(7) 7_556 3_546 ?
Na1 Na1 Cu1 120.13(2) 7_456 3_546 ?
Cu1 Na1 Cu1 174.02(5) 3_445 3_546 ?
O1 Na1 Na1 125.06(5) 7_556 5_556 ?
O1 Na1 Na1 125.06(5) 8_455 5_556 ?
O1 Na1 Na1 85.68(5) 2_556 5_556 ?
O1 Na1 Na1 85.68(5) . 5_556 ?
O2 Na1 Na1 50.22(5) 1_455 5_556 ?
O2 Na1 Na1 50.22(5) 5_656 5_556 ?
Na1 Na1 Na1 111.89(5) 7_556 5_556 ?
Na1 Na1 Na1 111.89(5) 7_456 5_556 ?
Cu1 Na1 Na1 87.01(3) 3_445 5_556 ?
Cu1 Na1 Na1 87.01(3) 3_546 5_556 ?
O1 Na1 Cu1 50.90(6) 7_556 5_566 ?
O1 Na1 Cu1 99.56(7) 8_455 5_566 ?
O1 Na1 Cu1 37.34(5) 2_556 5_566 ?
O1 Na1 Cu1 148.87(6) . 5_566 ?
O2 Na1 Cu1 141.81(6) 1_455 5_566 ?
O2 Na1 Cu1 74.43(5) 5_656 5_566 ?
Na1 Na1 Cu1 101.00(4) 7_556 5_566 ?
Na1 Na1 Cu1 60.499(19) 7_456 5_566 ?
Cu1 Na1 Cu1 122.915(18) 3_445 5_566 ?
Cu1 Na1 Cu1 59.921(9) 3_546 5_566 ?
Na1 Na1 Cu1 113.85(2) 5_556 5_566 ?
Te1 O1 Cu1 96.44(11) . 5_565 ?
Te1 O1 Na1 166.61(11) . 7_556 ?
Cu1 O1 Na1 95.75(6) 5_565 7_556 ?
Te1 O1 Na1 102.44(10) . . ?
Cu1 O1 Na1 95.64(9) 5_565 . ?
Na1 O1 Na1 81.80(8) 7_556 . ?
Te1 O2 Cu1 106.33(10) 1_655 7 ?
Te1 O2 Cu1 106.33(10) 1_655 3_545 ?
Cu1 O2 Cu1 91.27(11) 7 3_545 ?
Te1 O2 Na1 96.90(9) 1_655 1_655 ?
Cu1 O2 Na1 155.45(14) 7 1_655 ?
Cu1 O2 Na1 89.70(4) 3_545 1_655 ?
Te1 O2 Na1 96.90(9) 1_655 5_656 ?
Cu1 O2 Na1 89.70(4) 7 5_656 ?
Cu1 O2 Na1 155.45(14) 3_545 5_656 ?
Na1 O2 Na1 79.56(10) 1_655 5_656 ?

loop_
_geom_bond_atom_site_label_1
_geom_bond_atom_site_label_2
_geom_bond_distance
_geom_bond_site_symmetry_2
_geom_bond_publ_flag
Te1 O1 1.9212(18) 5 ?
Te1 O1 1.9212(18) . ?
Te1 O1 1.9212(18) 6 ?
Te1 O1 1.9212(18) 2 ?
Te1 O2 1.988(3) 5_655 ?
Te1 O2 1.988(3) 1_455 ?
Te1 Cu1 2.9084(5) 1_545 ?
Te1 Cu1 2.9084(5) 5_565 ?
Te1 Na1 3.3706(7) 5 ?
Te1 Na1 3.3706(7) . ?
Te1 Na1 3.3706(7) 1_554 ?
Te1 Na1 3.3706(7) 5_556 ?
Cu1 O1 1.9785(19) 6_565 ?
Cu1 O1 1.9785(19) 5_565 ?
Cu1 O2 1.9991(19) 7 ?
Cu1 O2 1.9991(19) 3_455 ?
Cu1 Cu1 2.8584(7) 5_565 ?
Cu1 Te1 2.9084(5) 1_565 ?
Cu1 Na1 3.1878(3) 3 ?
Cu1 Na1 3.1878(3) 3_454 ?
Cu1 Na1 3.2463(7) 5_566 ?
Cu1 Na1 3.2463(7) 5_565 ?
Na1 O1 2.309(2) 7_556 ?
Na1 O1 2.309(2) 8_455 ?
Na1 O1 2.386(3) 2_556 ?
Na1 O1 2.386(3) . ?
Na1 O2 2.494(2) 1_455 ?
Na1 O2 2.494(2) 5_656 ?
Na1 Na1 3.0747(11) 7_556 ?
Na1 Na1 3.0747(11) 7_456 ?
Na1 Cu1 3.1878(3) 3_445 ?
Na1 Cu1 3.1878(3) 3_546 ?
Na1 Na1 3.191(3) 5_556 ?
Na1 Cu1 3.2463(7) 5_566 ?
O1 Cu1 1.9785(19) 5_565 ?
O1 Na1 2.309(2) 7_556 ?
O2 Te1 1.988(3) 1_655 ?
O2 Cu1 1.9991(19) 7 ?
O2 Cu1 1.9991(19) 3_545 ?
O2 Na1 2.494(2) 1_655 ?
O2 Na1 2.494(2) 5_656 ?
